data_7037834
loop_
_publ_author_name
'Rosell\'o-Merino, Marta'
'Mansell, Stephen M.'

_publ_section_title
;
 Synthesis and reactivity of fluorenyl-tethered N-heterocyclic
 stannylenes.
;
_journal_issue 14
_journal_name_full 'Dalton transactions (Cambridge, England : 2003)'
_journal_page_first 6282
_journal_page_last 6293
_journal_paper_doi 10.1039/c5dt04060d
_journal_volume 45
_journal_year 2016
_chemical_formula_moiety 'C74 H90 N4 Rh2 Sn2'
_chemical_formula_sum 'C74 H90 N4 Rh2 Sn2'
_chemical_formula_weight 1478.69
_chemical_properties_physical 'Air-sensitive, Moisture-sensitive'
_space_group_crystal_system monoclinic
_space_group_IT_number 14
_space_group_name_Hall '-P 2yn'
_space_group_name_H-M_alt 'P 1 21/n 1'
_symmetry_space_group_name_Hall '-P 2yn'
_symmetry_space_group_name_H-M 'P 1 21/n 1'
_atom_sites_solution_hydrogens geom
_audit_creation_date 2015-11-26
_audit_creation_method
;
Olex2 1.2-beta
(compiled 2015.08.17 svn.r3210 for OlexSys, GUI svn.r5083)
;
_audit_update_record
;
2015-12-09 deposited with the CCDC.
2015-12-21 downloaded from the CCDC.
;
_cell_angle_alpha 90
_cell_angle_beta 101.213(5)
_cell_angle_gamma 90
_cell_formula_units_Z 2
_cell_length_a 8.6300(8)
_cell_length_b 30.633(3)
_cell_length_c 11.9259(10)
_cell_measurement_reflns_used 2922
_cell_measurement_temperature 100(2)
_cell_measurement_theta_max 21.866
_cell_measurement_theta_min 2.191
_cell_volume 3092.6(5)
_computing_cell_refinement 'SAINT v7.68A (Bruker, 2009)'
_computing_data_reduction 'SAINT v7.68A (Bruker, 2009)'
_computing_molecular_graphics 'Olex2 (Dolomanov et al., 2009)'
_computing_publication_material 'Olex2 (Dolomanov et al., 2009)'
_computing_structure_refinement 'ShelXL (Sheldrick, 2015)'
_computing_structure_solution 'ShelXT (Sheldrick, 2015)'
_diffrn_ambient_temperature 100.0
_diffrn_detector_area_resol_mean 8
_diffrn_measured_fraction_theta_full 0.969
_diffrn_measured_fraction_theta_max 0.964
_diffrn_measurement_device_type 'Bruker APEX-II CCD'
_diffrn_measurement_method '\f and \w scans'
_diffrn_radiation_type MoK\a
_diffrn_radiation_wavelength 0.71073
_diffrn_reflns_av_R_equivalents 0.1184
_diffrn_reflns_av_unetI/netI 0.1477
_diffrn_reflns_Laue_measured_fraction_full 0.969
_diffrn_reflns_Laue_measured_fraction_max 0.964
_diffrn_reflns_limit_h_max 11
_diffrn_reflns_limit_h_min -10
_diffrn_reflns_limit_k_max 34
_diffrn_reflns_limit_k_min -39
_diffrn_reflns_limit_l_max 15
_diffrn_reflns_limit_l_min -12
_diffrn_reflns_number 30195
_diffrn_reflns_point_group_measured_fraction_full 0.969
_diffrn_reflns_point_group_measured_fraction_max 0.964
_diffrn_reflns_theta_full 26.000
_diffrn_reflns_theta_max 27.557
_diffrn_reflns_theta_min 2.496
_diffrn_standards_number 0
_exptl_absorpt_coefficient_mu 1.370
_exptl_absorpt_correction_T_max 0.6146
_exptl_absorpt_correction_T_min 0.4880
_exptl_absorpt_correction_type multi-scan
_exptl_absorpt_process_details
;
SADABS-2008/1 (Bruker,2008) was used for absorption correction.
wR2(int) was 0.0921 before and 0.0795 after correction.
The Ratio of minimum to maximum transmission is 0.7940.
The \l/2 correction factor is 0.0015.
;
_exptl_crystal_colour yellow
_exptl_crystal_colour_primary yellow
_exptl_crystal_density_diffrn 1.588
_exptl_crystal_description block
_exptl_crystal_F_000 1504
_exptl_crystal_size_max 0.20
_exptl_crystal_size_mid 0.16
_exptl_crystal_size_min 0.04
_refine_diff_density_max 5.579
_refine_diff_density_min -2.025
_refine_diff_density_rms 0.309
_refine_ls_extinction_method none
_refine_ls_goodness_of_fit_ref 1.110
_refine_ls_hydrogen_treatment constr
_refine_ls_matrix_type full
_refine_ls_number_parameters 374
_refine_ls_number_reflns 6896
_refine_ls_number_restraints 444
_refine_ls_restrained_S_all 1.078
_refine_ls_R_factor_all 0.1663
_refine_ls_R_factor_gt 0.1046
_refine_ls_shift/su_max 0.001
_refine_ls_shift/su_mean 0.000
_refine_ls_structure_factor_coef Fsqd
_refine_ls_weighting_details 'w=1/[\s^2^(Fo^2^)+(0.0913P)^2^+88.8895P] where P=(Fo^2^+2Fc^2^)/3'
_refine_ls_weighting_scheme calc
_refine_ls_wR_factor_gt 0.2380
_refine_ls_wR_factor_ref 0.2656
_reflns_Friedel_coverage 0.000
_reflns_number_gt 4279
_reflns_number_total 6896
_reflns_threshold_expression 'I > 2\s(I)'
_cod_data_source_file c5dt04060d2.cif
_cod_data_source_block 9
_cod_depositor_comments 'Adding full bibliography for 7037826--7037834.cif.'
_cod_database_code 7037834
_shelx_space_group_comment
;
The symmetry employed for this shelxl refinement is uniquely defined
by the following loop, which should always be used as a source of
symmetry information in preference to the above space-group names.
They are only intended as comments.
;
_shelx_estimated_absorpt_t_max 0.947
_shelx_estimated_absorpt_t_min 0.771
_olex2_refinement_description
;
1. Fixed Uiso
 At 1.2 times of:
  All C(H) groups, All C(H,H) groups
 At 1.5 times of:
  All C(H,H,H) groups
2. Uiso/Uaniso restraints and constraints
Uanis(C5) \\sim Ueq: with sigma of 0.003 and sigma for terminal atoms of 0.003
3. Rigid body (RIGU) restrains
 All non-hydrogen atoms
 with sigma for 1-2 distances of 0.004 and sigma for 1-3 distances of 0.004
4.a Ternary CH refined with riding coordinates:
 C24(H24), C27(H27), C30(H30), C31(H31), C34(H34), C35(H35)
4.b Secondary CH2 refined with riding coordinates:
 C14(H14A,H14B), C15(H15A,H15B), C16(H16A,H16B), C17(H17A,H17B), C32(H32A,
 H32B), C33(H33A,H33B), C36(H36A,H36B), C37(H37A,H37B)
4.c Aromatic/amide H refined with riding coordinates:
 C3(H3), C4(H4), C5(H5), C6(H6), C9(H9), C10(H10), C11(H11), C12(H12),
 C20(H20), C21(H21), C22(H22)
4.d Idealised Me refined as rotating group:
 C25(H25A,H25B,H25C), C26(H26A,H26B,H26C), C28(H28A,H28B,H28C), C29(H29A,H29B,
 H29C)
;
_shelx_shelxl_version_number 2014/7
_olex2_submission_special_instructions 'No special instructions were received'

loop_
_space_group_symop_operation_xyz
'x, y, z'
'-x+1/2, y+1/2, -z+1/2'
'-x, -y, -z'
'x-1/2, -y-1/2, z-1/2'

loop_
_atom_site_label
_atom_site_type_symbol
_atom_site_fract_x
_atom_site_fract_y
_atom_site_fract_z
_atom_site_U_iso_or_equiv
_atom_site_adp_type
_atom_site_occupancy
_atom_site_site_symmetry_order
_atom_site_calc_flag
_atom_site_refinement_flags_posn
_atom_site_refinement_flags_adp
Sn1 Sn 0.66343(10) 0.51182(3) 0.44159(7) 0.0127(2) Uani 1 1 d . U
Rh1 Rh 0.89285(12) 0.32415(3) 0.33437(9) 0.0150(3) Uani 1 1 d . U
N1 N 0.4759(13) 0.4606(3) 0.4291(9) 0.014(2) Uani 1 1 d . U
N2 N 0.5073(12) 0.5329(3) 0.2957(9) 0.014(2) Uani 1 1 d . U
C1 C 0.7224(15) 0.3565(4) 0.4201(11) 0.016(2) Uani 1 1 d . U
C2 C 0.8732(16) 0.3586(4) 0.5040(11) 0.015(2) Uani 1 1 d . U
C3 C 0.9672(17) 0.3938(4) 0.5489(11) 0.019(2) Uani 1 1 d . U
H3 H 0.9357 0.4231 0.5312 0.023 Uiso 1 1 calc R .
C4 C 1.1093(17) 0.3838(5) 0.6207(11) 0.020(2) Uani 1 1 d . U
H4 H 1.1749 0.4071 0.6540 0.024 Uiso 1 1 calc R .
C5 C 1.1611(16) 0.3408(4) 0.6465(12) 0.017(2) Uani 1 1 d . U
H5 H 1.2603 0.3359 0.6955 0.020 Uiso 1 1 calc R .
C6 C 1.0730(16) 0.3068(5) 0.6031(11) 0.017(2) Uani 1 1 d . U
H6 H 1.1088 0.2778 0.6209 0.021 Uiso 1 1 calc R .
C7 C 0.9246(15) 0.3145(4) 0.5300(10) 0.014(2) Uani 1 1 d . U
C8 C 0.7963(15) 0.2851(4) 0.4771(11) 0.015(2) Uani 1 1 d . U
C9 C 0.7848(15) 0.2390(4) 0.4740(12) 0.016(2) Uani 1 1 d . U
H9 H 0.8695 0.2215 0.5126 0.020 Uiso 1 1 calc R .
C10 C 0.6528(16) 0.2204(5) 0.4158(11) 0.019(3) Uani 1 1 d . U
H10 H 0.6430 0.1895 0.4175 0.023 Uiso 1 1 calc R .
C11 C 0.5254(17) 0.2455(5) 0.3510(12) 0.022(3) Uani 1 1 d . U
H11 H 0.4361 0.2309 0.3082 0.027 Uiso 1 1 calc R .
C12 C 0.5310(15) 0.2908(4) 0.3499(11) 0.016(2) Uani 1 1 d . U
H12 H 0.4462 0.3076 0.3089 0.019 Uiso 1 1 calc R .
C13 C 0.6715(16) 0.3110(4) 0.4140(11) 0.017(2) Uani 1 1 d . U
C14 C 0.6301(18) 0.3959(4) 0.3731(12) 0.021(3) Uani 1 1 d . U
H14A H 0.5601 0.3880 0.2999 0.025 Uiso 1 1 calc R .
H14B H 0.7042 0.4186 0.3568 0.025 Uiso 1 1 calc R .
C15 C 0.5291(16) 0.4149(4) 0.4544(10) 0.014(2) Uani 1 1 d . U
H15A H 0.4348 0.3962 0.4512 0.017 Uiso 1 1 calc R .
H15B H 0.5910 0.4136 0.5335 0.017 Uiso 1 1 calc R .
C16 C 0.3728(15) 0.4647(4) 0.3133(11) 0.015(2) Uani 1 1 d . U
H16A H 0.2687 0.4512 0.3135 0.018 Uiso 1 1 calc R .
H16B H 0.4219 0.4492 0.2561 0.018 Uiso 1 1 calc R .
C17 C 0.3521(15) 0.5121(4) 0.2823(11) 0.015(2) Uani 1 1 d . U
H17A H 0.2950 0.5150 0.2022 0.018 Uiso 1 1 calc R .
H17B H 0.2889 0.5266 0.3325 0.018 Uiso 1 1 calc R .
C18 C 0.5432(15) 0.5589(4) 0.2047(10) 0.012(2) Uani 1 1 d . U
C19 C 0.4584(16) 0.5979(4) 0.1732(11) 0.016(2) Uani 1 1 d . U
C20 C 0.4984(17) 0.6228(4) 0.0848(11) 0.018(3) Uani 1 1 d . U
H20 H 0.4395 0.6485 0.0611 0.022 Uiso 1 1 calc R .
C21 C 0.6197(17) 0.6115(4) 0.0305(12) 0.020(3) Uani 1 1 d . U
H21 H 0.6472 0.6297 -0.0271 0.023 Uiso 1 1 calc R .
C22 C 0.6999(17) 0.5732(4) 0.0620(11) 0.017(3) Uani 1 1 d . U
H22 H 0.7824 0.5650 0.0238 0.020 Uiso 1 1 calc R .
C23 C 0.6649(16) 0.5459(4) 0.1481(11) 0.015(2) Uani 1 1 d . U
C24 C 0.3260(17) 0.6139(4) 0.2285(11) 0.019(2) Uani 1 1 d . U
H24 H 0.3168 0.5930 0.2915 0.023 Uiso 1 1 calc R .
C25 C 0.361(2) 0.6595(5) 0.2829(14) 0.029(3) Uani 1 1 d . U
H25A H 0.4616 0.6586 0.3382 0.044 Uiso 1 1 calc GR .
H25B H 0.2761 0.6680 0.3219 0.044 Uiso 1 1 calc GR .
H25C H 0.3692 0.6808 0.2230 0.044 Uiso 1 1 calc GR .
C26 C 0.1657(18) 0.6144(5) 0.1448(13) 0.026(3) Uani 1 1 d . U
H26A H 0.1708 0.6346 0.0820 0.039 Uiso 1 1 calc GR .
H26B H 0.0829 0.6238 0.1852 0.039 Uiso 1 1 calc GR .
H26C H 0.1414 0.5850 0.1140 0.039 Uiso 1 1 calc GR .
C27 C 0.7495(16) 0.5021(4) 0.1667(11) 0.016(2) Uani 1 1 d . U
H27 H 0.6998 0.4852 0.2222 0.020 Uiso 1 1 calc R .
C28 C 0.9268(17) 0.5077(5) 0.2209(14) 0.028(3) Uani 1 1 d . U
H28A H 0.9797 0.5238 0.1681 0.042 Uiso 1 1 calc GR .
H28B H 0.9758 0.4789 0.2360 0.042 Uiso 1 1 calc GR .
H28C H 0.9369 0.5239 0.2928 0.042 Uiso 1 1 calc GR .
C29 C 0.7299(18) 0.4755(5) 0.0586(12) 0.024(3) Uani 1 1 d . U
H29A H 0.6173 0.4706 0.0286 0.037 Uiso 1 1 calc GR .
H29B H 0.7835 0.4474 0.0751 0.037 Uiso 1 1 calc GR .
H29C H 0.7763 0.4913 0.0017 0.037 Uiso 1 1 calc GR .
C30 C 0.7998(17) 0.3285(5) 0.1577(11) 0.021(2) Uani 1 1 d . U
H30 H 0.6821 0.3310 0.1374 0.025 Uiso 1 1 calc R .
C31 C 0.8782(16) 0.3675(5) 0.1947(12) 0.021(2) Uani 1 1 d . U
H31 H 0.8053 0.3927 0.1976 0.025 Uiso 1 1 calc R .
C32 C 1.0350(17) 0.3806(5) 0.1764(13) 0.023(3) Uani 1 1 d . U
H32A H 1.0703 0.4066 0.2237 0.028 Uiso 1 1 calc R .
H32B H 1.0271 0.3888 0.0953 0.028 Uiso 1 1 calc R .
C33 C 1.1576(17) 0.3447(5) 0.2062(12) 0.024(3) Uani 1 1 d . U
H33A H 1.2632 0.3580 0.2309 0.028 Uiso 1 1 calc R .
H33B H 1.1600 0.3269 0.1372 0.028 Uiso 1 1 calc R .
C34 C 1.1213(17) 0.3147(5) 0.3030(12) 0.020(2) Uani 1 1 d . U
H34 H 1.2059 0.3143 0.3734 0.024 Uiso 1 1 calc R .
C35 C 1.0434(17) 0.2761(5) 0.2804(11) 0.021(2) Uani 1 1 d . U
H35 H 1.0793 0.2526 0.3377 0.025 Uiso 1 1 calc R .
C36 C 0.9661(19) 0.2597(5) 0.1634(12) 0.027(3) Uani 1 1 d . U
H36A H 1.0489 0.2487 0.1237 0.032 Uiso 1 1 calc R .
H36B H 0.8959 0.2349 0.1724 0.032 Uiso 1 1 calc R .
C37 C 0.8710(18) 0.2942(5) 0.0903(13) 0.026(3) Uani 1 1 d . U
H37A H 0.7846 0.2798 0.0362 0.031 Uiso 1 1 calc R .
H37B H 0.9399 0.3090 0.0447 0.031 Uiso 1 1 calc R .

loop_
_atom_site_aniso_label
_atom_site_aniso_U_11
_atom_site_aniso_U_22
_atom_site_aniso_U_33
_atom_site_aniso_U_23
_atom_site_aniso_U_13
_atom_site_aniso_U_12
Sn1 0.0099(4) 0.0200(5) 0.0088(4) 0.0007(3) 0.0034(3) 0.0013(4)
Rh1 0.0132(5) 0.0206(5) 0.0126(5) 0.0017(4) 0.0060(4) 0.0028(4)
N1 0.017(5) 0.018(4) 0.009(4) -0.001(3) 0.007(4) 0.001(3)
N2 0.010(4) 0.023(4) 0.011(4) 0.003(3) 0.003(3) 0.001(3)
C1 0.012(4) 0.023(4) 0.015(4) -0.002(3) 0.007(3) 0.002(3)
C2 0.018(4) 0.022(4) 0.009(4) 0.002(3) 0.010(3) 0.001(3)
C3 0.023(5) 0.021(5) 0.014(5) -0.001(4) 0.006(4) -0.001(4)
C4 0.024(5) 0.030(5) 0.008(5) 0.001(4) 0.007(4) -0.002(4)
C5 0.014(3) 0.024(3) 0.016(3) 0.000(2) 0.010(2) 0.001(2)
C6 0.020(5) 0.025(5) 0.007(5) 0.005(4) 0.007(4) 0.001(4)
C7 0.015(4) 0.022(4) 0.006(4) 0.002(3) 0.008(3) 0.002(3)
C8 0.014(4) 0.024(4) 0.009(4) 0.001(3) 0.009(3) 0.003(3)
C9 0.009(5) 0.024(4) 0.017(6) 0.002(4) 0.008(4) 0.004(3)
C10 0.013(5) 0.032(5) 0.016(6) 0.002(4) 0.007(4) -0.001(4)
C11 0.015(5) 0.032(5) 0.019(6) -0.002(4) 0.002(5) 0.003(4)
C12 0.010(4) 0.031(5) 0.010(5) -0.001(4) 0.007(4) 0.002(4)
C13 0.015(4) 0.025(4) 0.012(5) -0.002(3) 0.006(3) 0.003(3)
C14 0.026(6) 0.026(5) 0.012(5) -0.004(4) 0.006(5) 0.006(4)
C15 0.019(6) 0.020(5) 0.004(5) -0.001(4) 0.002(4) 0.003(4)
C16 0.009(5) 0.023(5) 0.015(5) -0.001(4) 0.002(4) 0.000(4)
C17 0.011(4) 0.021(5) 0.014(5) -0.002(4) 0.008(4) 0.002(4)
C18 0.012(4) 0.019(4) 0.003(4) -0.001(3) -0.001(3) -0.002(3)
C19 0.019(5) 0.018(4) 0.011(5) 0.003(4) 0.002(4) 0.001(4)
C20 0.026(6) 0.017(5) 0.013(5) 0.002(4) 0.004(4) 0.000(4)
C21 0.026(6) 0.019(5) 0.016(6) 0.002(4) 0.009(5) -0.003(4)
C22 0.024(6) 0.018(5) 0.012(5) 0.000(4) 0.011(5) -0.002(4)
C23 0.017(5) 0.018(4) 0.013(5) 0.002(4) 0.008(4) -0.002(4)
C24 0.026(5) 0.019(5) 0.014(5) 0.008(4) 0.008(4) 0.007(4)
C25 0.037(8) 0.024(6) 0.029(7) 0.000(5) 0.013(6) 0.006(5)
C26 0.024(6) 0.028(7) 0.029(7) 0.007(5) 0.010(5) 0.007(5)
C27 0.017(5) 0.018(5) 0.017(5) 0.003(4) 0.008(4) 0.001(4)
C28 0.014(5) 0.034(8) 0.035(8) 0.000(6) 0.004(5) 0.002(5)
C29 0.028(7) 0.025(6) 0.020(6) -0.002(5) 0.004(5) 0.005(5)
C30 0.019(5) 0.033(5) 0.012(4) 0.004(3) 0.005(4) -0.002(4)
C31 0.016(5) 0.031(5) 0.017(5) 0.006(4) 0.007(4) 0.002(4)
C32 0.015(5) 0.032(6) 0.024(7) 0.005(5) 0.007(4) 0.001(4)
C33 0.017(5) 0.037(6) 0.019(6) 0.011(5) 0.008(5) 0.003(4)
C34 0.018(4) 0.032(5) 0.013(5) 0.002(4) 0.009(4) 0.005(4)
C35 0.023(5) 0.031(5) 0.010(5) 0.002(3) 0.009(4) 0.007(4)
C36 0.032(7) 0.032(6) 0.017(5) 0.000(4) 0.007(5) 0.000(5)
C37 0.025(7) 0.038(6) 0.014(5) -0.001(4) 0.001(4) -0.001(5)

loop_
_atom_type_symbol
_atom_type_description
_atom_type_scat_dispersion_real
_atom_type_scat_dispersion_imag
_atom_type_scat_source
C C 0.0033 0.0016 'International Tables Vol C Tables 4.2.6.8 and 6.1.1.4'
H H 0.0000 0.0000 'International Tables Vol C Tables 4.2.6.8 and 6.1.1.4'
N N 0.0061 0.0033 'International Tables Vol C Tables 4.2.6.8 and 6.1.1.4'
Rh Rh -1.1178 0.9187 'International Tables Vol C Tables 4.2.6.8 and 6.1.1.4'
Sn Sn -0.6537 1.4246 'International Tables Vol C Tables 4.2.6.8 and 6.1.1.4'

loop_
_geom_angle_atom_site_label_1
_geom_angle_atom_site_label_2
_geom_angle_atom_site_label_3
_geom_angle
_geom_angle_site_symmetry_3
N1 Sn1 N1 80.6(4) 3_666
N2 Sn1 N1 79.6(4) .
N2 Sn1 N1 96.2(4) 3_666
C1 Rh1 C2 38.3(5) .
C1 Rh1 C7 62.9(5) .
C1 Rh1 C8 61.8(5) .
C1 Rh1 C13 37.5(5) .
C2 Rh1 C8 60.4(4) .
C2 Rh1 C13 61.1(5) .
C7 Rh1 C2 36.2(4) .
C7 Rh1 C8 36.6(5) .
C7 Rh1 C13 60.8(5) .
C13 Rh1 C8 35.5(5) .
C30 Rh1 C1 106.2(5) .
C30 Rh1 C2 139.9(5) .
C30 Rh1 C7 164.4(5) .
C30 Rh1 C8 129.3(5) .
C30 Rh1 C13 103.6(5) .
C30 Rh1 C31 38.7(5) .
C30 Rh1 C35 83.1(5) .
C31 Rh1 C1 98.1(5) .
C31 Rh1 C2 113.5(5) .
C31 Rh1 C7 148.4(5) .
C31 Rh1 C8 155.6(5) .
C31 Rh1 C13 120.1(5) .
C31 Rh1 C35 98.1(5) .
C34 Rh1 C1 152.6(5) .
C34 Rh1 C2 116.7(5) .
C34 Rh1 C7 103.4(5) .
C34 Rh1 C8 122.3(5) .
C34 Rh1 C13 157.4(5) .
C34 Rh1 C30 91.1(5) .
C34 Rh1 C31 82.0(5) .
C34 Rh1 C35 37.4(5) .
C35 Rh1 C1 162.6(5) .
C35 Rh1 C2 136.6(5) .
C35 Rh1 C7 104.8(5) .
C35 Rh1 C8 100.8(5) .
C35 Rh1 C13 126.7(5) .
Sn1 N1 Sn1 99.4(4) 3_666
C15 N1 Sn1 117.1(8) .
C15 N1 Sn1 113.1(7) 3_666
C15 N1 C16 111.8(10) .
C16 N1 Sn1 107.2(7) 3_666
C16 N1 Sn1 107.1(7) .
C17 N2 Sn1 112.7(8) .
C18 N2 Sn1 127.3(8) .
C18 N2 C17 119.3(10) .
C2 C1 Rh1 75.7(7) .
C2 C1 C14 123.5(12) .
C13 C1 Rh1 76.6(7) .
C13 C1 C2 107.0(11) .
C13 C1 C14 128.3(12) .
C14 C1 Rh1 123.2(9) .
C1 C2 Rh1 66.0(7) .
C3 C2 Rh1 123.5(9) .
C3 C2 C1 131.6(12) .
C3 C2 C7 120.9(13) .
C7 C2 Rh1 71.8(7) .
C7 C2 C1 107.3(11) .
C2 C3 H3 121.8 .
C4 C3 C2 116.5(13) .
C4 C3 H3 121.8 .
C3 C4 H4 118.4 .
C3 C4 C5 123.2(13) .
C5 C4 H4 118.4 .
C4 C5 H5 119.5 .
C6 C5 C4 120.9(14) .
C6 C5 H5 119.5 .
C5 C6 H6 120.4 .
C5 C6 C7 119.1(13) .
C7 C6 H6 120.4 .
C2 C7 Rh1 72.0(7) .
C2 C7 C8 108.0(11) .
C6 C7 Rh1 123.7(9) .
C6 C7 C2 119.4(12) .
C6 C7 C8 132.5(12) .
C8 C7 Rh1 73.4(7) .
C7 C8 Rh1 69.9(7) .
C9 C8 Rh1 121.3(8) .
C9 C8 C7 131.7(12) .
C9 C8 C13 119.9(12) .
C13 C8 Rh1 71.0(7) .
C13 C8 C7 108.2(11) .
C8 C9 H9 120.5 .
C10 C9 C8 119.1(13) .
C10 C9 H9 120.5 .
C9 C10 H10 118.9 .
C9 C10 C11 122.3(14) .
C11 C10 H10 118.9 .
C10 C11 H11 119.5 .
C12 C11 C10 121.1(13) .
C12 C11 H11 119.5 .
C11 C12 H12 121.6 .
C11 C12 C13 116.9(12) .
C13 C12 H12 121.6 .
C1 C13 Rh1 65.9(7) .
C8 C13 Rh1 73.6(7) .
C8 C13 C1 108.4(12) .
C8 C13 C12 120.7(12) .
C12 C13 Rh1 122.0(9) .
C12 C13 C1 130.7(12) .
C1 C14 H14A 108.9 .
C1 C14 H14B 108.9 .
C1 C14 C15 113.2(11) .
H14A C14 H14B 107.7 .
C15 C14 H14A 108.9 .
C15 C14 H14B 108.9 .
N1 C15 C14 114.8(10) .
N1 C15 H15A 108.6 .
N1 C15 H15B 108.6 .
C14 C15 H15A 108.6 .
C14 C15 H15B 108.6 .
H15A C15 H15B 107.5 .
N1 C16 H16A 109.8 .
N1 C16 H16B 109.8 .
N1 C16 C17 109.2(10) .
H16A C16 H16B 108.3 .
C17 C16 H16A 109.8 .
C17 C16 H16B 109.8 .
N2 C17 C16 109.4(10) .
N2 C17 H17A 109.8 .
N2 C17 H17B 109.8 .
C16 C17 H17A 109.8 .
C16 C17 H17B 109.8 .
H17A C17 H17B 108.3 .
C19 C18 N2 119.7(11) .
C23 C18 N2 119.9(11) .
C23 C18 C19 120.4(11) .
C18 C19 C24 123.7(11) .
C20 C19 C18 118.0(12) .
C20 C19 C24 118.3(12) .
C19 C20 H20 118.6 .
C21 C20 C19 122.7(13) .
C21 C20 H20 118.6 .
C20 C21 H21 120.9 .
C22 C21 C20 118.3(12) .
C22 C21 H21 120.9 .
C21 C22 H22 118.7 .
C21 C22 C23 122.6(12) .
C23 C22 H22 118.7 .
C18 C23 C27 123.9(11) .
C22 C23 C18 117.9(12) .
C22 C23 C27 117.9(12) .
C19 C24 H24 107.5 .
C19 C24 C25 111.8(12) .
C19 C24 C26 112.4(12) .
C25 C24 H24 107.5 .
C26 C24 H24 107.5 .
C26 C24 C25 110.0(12) .
C24 C25 H25A 109.5 .
C24 C25 H25B 109.5 .
C24 C25 H25C 109.5 .
H25A C25 H25B 109.5 .
H25A C25 H25C 109.5 .
H25B C25 H25C 109.5 .
C24 C26 H26A 109.5 .
C24 C26 H26B 109.5 .
C24 C26 H26C 109.5 .
H26A C26 H26B 109.5 .
H26A C26 H26C 109.5 .
H26B C26 H26C 109.5 .
C23 C27 H27 107.3 .
C23 C27 C28 111.7(11) .
C28 C27 H27 107.3 .
C29 C27 C23 112.4(11) .
C29 C27 H27 107.3 .
C29 C27 C28 110.7(12) .
C27 C28 H28A 109.5 .
C27 C28 H28B 109.5 .
C27 C28 H28C 109.5 .
H28A C28 H28B 109.5 .
H28A C28 H28C 109.5 .
H28B C28 H28C 109.5 .
C27 C29 H29A 109.5 .
C27 C29 H29B 109.5 .
C27 C29 H29C 109.5 .
H29A C29 H29B 109.5 .
H29A C29 H29C 109.5 .
H29B C29 H29C 109.5 .
Rh1 C30 H30 114.7 .
C31 C30 Rh1 70.9(8) .
C31 C30 H30 114.7 .
C31 C30 C37 122.3(13) .
C37 C30 Rh1 111.6(10) .
C37 C30 H30 114.7 .
Rh1 C31 H31 113.5 .
C30 C31 Rh1 70.4(8) .
C30 C31 H31 113.5 .
C30 C31 C32 126.1(13) .
C32 C31 Rh1 111.9(10) .
C32 C31 H31 113.5 .
C31 C32 H32A 109.0 .
C31 C32 H32B 109.0 .
C31 C32 C33 112.9(12) .
H32A C32 H32B 107.8 .
C33 C32 H32A 109.0 .
C33 C32 H32B 109.0 .
C32 C33 H33A 109.3 .
C32 C33 H33B 109.3 .
C32 C33 C34 111.7(11) .
H33A C33 H33B 108.0 .
C34 C33 H33A 109.3 .
C34 C33 H33B 109.3 .
Rh1 C34 H34 114.2 .
C33 C34 Rh1 112.5(9) .
C33 C34 H34 114.2 .
C35 C34 Rh1 73.2(8) .
C35 C34 C33 122.0(13) .
C35 C34 H34 114.2 .
Rh1 C35 H35 114.5 .
C34 C35 Rh1 69.4(8) .
C34 C35 H35 114.5 .
C34 C35 C36 125.8(13) .
C36 C35 Rh1 108.7(10) .
C36 C35 H35 114.5 .
C35 C36 H36A 108.9 .
C35 C36 H36B 108.9 .
H36A C36 H36B 107.7 .
C37 C36 C35 113.2(12) .
C37 C36 H36A 108.9 .
C37 C36 H36B 108.9 .
C30 C37 H37A 108.7 .
C30 C37 H37B 108.7 .
C36 C37 C30 114.1(12) .
C36 C37 H37A 108.7 .
C36 C37 H37B 108.7 .
H37A C37 H37B 107.6 .

loop_
_geom_bond_atom_site_label_1
_geom_bond_atom_site_label_2
_geom_bond_distance
_geom_bond_site_symmetry_2
Sn1 N1 2.239(11) .
Sn1 N1 2.293(10) 3_666
Sn1 N2 2.085(11) .
Rh1 C1 2.185(12) .
Rh1 C2 2.317(12) .
Rh1 C7 2.315(12) .
Rh1 C8 2.362(12) .
Rh1 C13 2.328(13) .
Rh1 C30 2.108(14) .
Rh1 C31 2.114(13) .
Rh1 C34 2.097(14) .
Rh1 C35 2.144(13) .
N1 Sn1 2.293(10) 3_666
N1 C15 1.486(16) .
N1 C16 1.496(17) .
N2 C17 1.464(16) .
N2 C18 1.428(16) .
C1 C2 1.481(19) .
C1 C13 1.458(19) .
C1 C14 1.494(19) .
C2 C3 1.391(19) .
C2 C7 1.438(18) .
C3 H3 0.9500 .
C3 C4 1.39(2) .
C4 H4 0.9500 .
C4 C5 1.406(19) .
C5 H5 0.9500 .
C5 C6 1.333(19) .
C6 H6 0.9500 .
C6 C7 1.422(19) .
C7 C8 1.471(19) .
C8 C9 1.415(18) .
C8 C13 1.428(19) .
C9 H9 0.9500 .
C9 C10 1.340(19) .
C10 H10 0.9500 .
C10 C11 1.439(19) .
C11 H11 0.9500 .
C11 C12 1.386(19) .
C12 H12 0.9500 .
C12 C13 1.441(19) .
C14 H14A 0.9900 .
C14 H14B 0.9900 .
C14 C15 1.539(17) .
C15 H15A 0.9900 .
C15 H15B 0.9900 .
C16 H16A 0.9900 .
C16 H16B 0.9900 .
C16 C17 1.501(18) .
C17 H17A 0.9900 .
C17 H17B 0.9900 .
C18 C19 1.415(18) .
C18 C23 1.412(18) .
C19 C20 1.397(18) .
C19 C24 1.507(19) .
C20 H20 0.9500 .
C20 C21 1.377(19) .
C21 H21 0.9500 .
C21 C22 1.376(19) .
C22 H22 0.9500 .
C22 C23 1.403(17) .
C23 C27 1.523(18) .
C24 H24 1.0000 .
C24 C25 1.55(2) .
C24 C26 1.54(2) .
C25 H25A 0.9800 .
C25 H25B 0.9800 .
C25 H25C 0.9800 .
C26 H26A 0.9800 .
C26 H26B 0.9800 .
C26 H26C 0.9800 .
C27 H27 1.0000 .
C27 C28 1.550(19) .
C27 C29 1.506(19) .
C28 H28A 0.9800 .
C28 H28B 0.9800 .
C28 H28C 0.9800 .
C29 H29A 0.9800 .
C29 H29B 0.9800 .
C29 H29C 0.9800 .
C30 H30 1.0000 .
C30 C31 1.40(2) .
C30 C37 1.52(2) .
C31 H31 1.0000 .
C31 C32 1.467(19) .
C32 H32A 0.9900 .
C32 H32B 0.9900 .
C32 C33 1.52(2) .
C33 H33A 0.9900 .
C33 H33B 0.9900 .
C33 C34 1.556(18) .
C34 H34 1.0000 .
C34 C35 1.36(2) .
C35 H35 1.0000 .
C35 C36 1.51(2) .
C36 H36A 0.9900 .
C36 H36B 0.9900 .
C36 C37 1.51(2) .
C37 H37A 0.9900 .
C37 H37B 0.9900 .

loop_
_geom_torsion_atom_site_label_1
_geom_torsion_atom_site_label_2
_geom_torsion_atom_site_label_3
_geom_torsion_atom_site_label_4
_geom_torsion
_geom_torsion_site_symmetry_1
Sn1 N1 C15 C14 -62.3(13) .
Sn1 N1 C15 C14 -177.1(9) 3_666
Sn1 N1 C16 C17 -38.2(11) .
Sn1 N1 C16 C17 67.7(10) 3_666
Sn1 N2 C17 C16 -40.7(12) .
Sn1 N2 C18 C19 -125.4(11) .
Sn1 N2 C18 C23 53.5(16) .
Rh1 C1 C2 C3 114.4(14) .
Rh1 C1 C2 C7 -60.3(8) .
Rh1 C1 C13 C8 61.6(9) .
Rh1 C1 C13 C12 -112.5(14) .
Rh1 C1 C14 C15 -174.9(9) .
Rh1 C2 C3 C4 -88.9(14) .
Rh1 C2 C7 C6 119.1(11) .
Rh1 C2 C7 C8 -65.1(8) .
Rh1 C7 C8 C9 114.5(13) .
Rh1 C7 C8 C13 -61.0(9) .
Rh1 C8 C9 C10 -88.0(14) .
Rh1 C8 C13 C1 -56.9(8) .
Rh1 C8 C13 C12 117.9(12) .
Rh1 C30 C31 C32 103.3(14) .
Rh1 C30 C37 C36 11.1(16) .
Rh1 C31 C32 C33 33.2(15) .
Rh1 C34 C35 C36 98.7(14) .
Rh1 C35 C36 C37 33.3(15) .
N1 C16 C17 N2 52.7(13) .
N2 C18 C19 C20 179.1(12) .
N2 C18 C19 C24 -2(2) .
N2 C18 C23 C22 -177.7(12) .
N2 C18 C23 C27 8.4(19) .
C1 C2 C3 C4 -175.3(13) .
C1 C2 C7 Rh1 56.6(8) .
C1 C2 C7 C6 175.8(11) .
C1 C2 C7 C8 -8.5(13) .
C1 C14 C15 N1 161.9(11) .
C2 C1 C13 Rh1 -70.2(8) .
C2 C1 C13 C8 -8.6(13) .
C2 C1 C13 C12 177.3(13) .
C2 C1 C14 C15 -80.3(16) .
C2 C3 C4 C5 1.5(19) .
C2 C7 C8 Rh1 64.2(8) .
C2 C7 C8 C9 178.7(12) .
C2 C7 C8 C13 3.2(14) .
C3 C2 C7 Rh1 -118.7(11) .
C3 C2 C7 C6 0.4(17) .
C3 C2 C7 C8 176.2(11) .
C3 C4 C5 C6 -1(2) .
C4 C5 C6 C7 -0.1(18) .
C5 C6 C7 Rh1 87.4(14) .
C5 C6 C7 C2 0.3(17) .
C5 C6 C7 C8 -174.2(13) .
C6 C7 C8 Rh1 -120.8(14) .
C6 C7 C8 C9 -6(2) .
C6 C7 C8 C13 178.2(13) .
C7 C2 C3 C4 -1.2(18) .
C7 C8 C9 C10 -178.2(13) .
C7 C8 C13 Rh1 60.3(8) .
C7 C8 C13 C1 3.4(14) .
C7 C8 C13 C12 178.2(11) .
C8 C9 C10 C11 4(2) .
C9 C8 C13 Rh1 -115.8(11) .
C9 C8 C13 C1 -172.7(11) .
C9 C8 C13 C12 2.1(18) .
C9 C10 C11 C12 -3(2) .
C10 C11 C12 C13 1.6(18) .
C11 C12 C13 Rh1 87.7(13) .
C11 C12 C13 C1 172.1(13) .
C11 C12 C13 C8 -1.3(18) .
C13 C1 C2 Rh1 70.8(8) .
C13 C1 C2 C3 -174.8(13) .
C13 C1 C2 C7 10.5(13) .
C13 C1 C14 C15 85.7(17) .
C13 C8 C9 C10 -3.2(18) .
C14 C1 C2 Rh1 -120.7(12) .
C14 C1 C2 C3 -6(2) .
C14 C1 C2 C7 179.1(11) .
C14 C1 C13 Rh1 122.0(14) .
C14 C1 C13 C8 -176.4(12) .
C14 C1 C13 C12 10(2) .
C15 N1 C16 C17 -167.8(10) .
C16 N1 C15 C14 61.8(14) .
C17 N2 C18 C19 65.2(16) .
C17 N2 C18 C23 -116.0(13) .
C18 N2 C17 C16 130.2(11) .
C18 C19 C20 C21 -2(2) .
C18 C19 C24 C25 120.9(14) .
C18 C19 C24 C26 -114.8(14) .
C18 C23 C27 C28 -115.3(15) .
C18 C23 C27 C29 119.6(14) .
C19 C18 C23 C22 1.1(19) .
C19 C18 C23 C27 -172.8(12) .
C19 C20 C21 C22 3(2) .
C20 C19 C24 C25 -60.0(17) .
C20 C19 C24 C26 64.3(16) .
C20 C21 C22 C23 -1(2) .
C21 C22 C23 C18 -1(2) .
C21 C22 C23 C27 173.6(13) .
C22 C23 C27 C28 70.8(16) .
C22 C23 C27 C29 -54.3(17) .
C23 C18 C19 C20 0.3(19) .
C23 C18 C19 C24 179.4(13) .
C24 C19 C20 C21 178.5(13) .
C30 C31 C32 C33 -48(2) .
C31 C30 C37 C36 91.6(17) .
C31 C32 C33 C34 -30.2(18) .
C32 C33 C34 Rh1 13.0(16) .
C32 C33 C34 C35 96.7(16) .
C33 C34 C35 Rh1 -106.4(13) .
C33 C34 C35 C36 -8(2) .
C34 C35 C36 C37 -44(2) .
C35 C36 C37 C30 -30.0(18) .
C37 C30 C31 Rh1 -104.0(13) .
C37 C30 C31 C32 -1(2) .
